data_2016781
loop_
_publ_author_name
'Portilla, Jaime'
'Quiroga, Jairo'
'Cobo, Justo'
'Glidewell, Christopher'

_publ_section_title
;2-<i>tert</i>-Butyl-5-methyl-7,8-dihydro-6<i>H</i>-cyclopenta[<i>e</i>]pyrazolo[1,5-<i>a</i>]pyrimidine:
 molecular stacks built from C---H&#x00B7;&#x00B7;&#x00B7;\p(pyrazole)
 hydrogen bonds and \p--\p stacking interactions
;
_journal_coeditor_code SK3259
_journal_issue 9
_journal_name_full 'Acta Crystallographica Section C'
_journal_page_first o471
_journal_page_last o473
_journal_paper_doi 10.1107/S010827010802266X
_journal_volume 64
_journal_year 2008
_chemical_formula_iupac 'C14 H19 N3'
_chemical_formula_moiety 'C14 H19 N3'
_chemical_formula_sum 'C14 H19 N3'
_chemical_formula_weight 229.32
_chemical_name_systematic
;
2-<i>tert</i>-Butyl-5-methyl-7,8-dihydro-6<i>H</i>-
cyclopenta[<i>e</i>]pyrazolo[1,5-<i>a</i>]pyrimidine
;
_space_group_IT_number 2
_symmetry_cell_setting triclinic
_symmetry_space_group_name_Hall '-P 1'
_symmetry_space_group_name_H-M 'P -1'
_atom_sites_solution_hydrogens geom
_atom_sites_solution_primary direct
_atom_sites_solution_secondary difmap
_cell_angle_alpha 91.611(14)
_cell_angle_beta 107.728(14)
_cell_angle_gamma 111.097(12)
_cell_formula_units_Z 2
_cell_length_a 6.8665(6)
_cell_length_b 9.4084(14)
_cell_length_c 11.147(2)
_cell_measurement_reflns_used 2898
_cell_measurement_temperature 120(2)
_cell_measurement_theta_max 27.50
_cell_measurement_theta_min 3.27
_cell_volume 632.22(18)
_computing_cell_refinement 'DIRAX/LSQ (Duisenberg <i>et al.</i>,  2000)'
_computing_data_collection 'COLLECT (Hooft, 1999)'
_computing_data_reduction 'EVALCCD (Duisenberg <i>et al.</i>,  2003)'
_computing_molecular_graphics 'PLATON (Spek, 2003)'
_computing_publication_material 'SHELXL97 (Sheldrick, 2008) and PRPKAPPA (Ferguson, 1999)'
_computing_structure_refinement 'OSCAIL (McArdle, 2003) and SHELXL97 (Sheldrick, 2008)'
_computing_structure_solution 'SIR2004 (Burla <i>et al.</i>,  2005)'
_diffrn_ambient_temperature 120(2)
_diffrn_detector_area_resol_mean 9.091
_diffrn_measured_fraction_theta_full 0.998
_diffrn_measured_fraction_theta_max 0.998
_diffrn_measurement_device_type 'Bruker--Nonius KappaCCD'
_diffrn_measurement_method '\f and \w'
_diffrn_radiation_monochromator graphite
_diffrn_radiation_source 'Bruker--Nonius FR591 rotating anode'
_diffrn_radiation_type 'Mo K\a'
_diffrn_radiation_wavelength 0.71073
_diffrn_reflns_av_R_equivalents 0.0488
_diffrn_reflns_av_sigmaI/netI 0.0440
_diffrn_reflns_limit_h_max 8
_diffrn_reflns_limit_h_min -8
_diffrn_reflns_limit_k_max 12
_diffrn_reflns_limit_k_min -12
_diffrn_reflns_limit_l_max 14
_diffrn_reflns_limit_l_min -14
_diffrn_reflns_number 15695
_diffrn_reflns_theta_full 27.50
_diffrn_reflns_theta_max 27.50
_diffrn_reflns_theta_min 3.27
_diffrn_standards_decay_% 0
_diffrn_standards_number 0
_exptl_absorpt_coefficient_mu 0.073
_exptl_absorpt_correction_T_max 0.982
_exptl_absorpt_correction_T_min 0.966
_exptl_absorpt_correction_type multi-scan
_exptl_absorpt_process_details '(SADABS; Sheldrick, 2003)'
_exptl_crystal_colour yellow
_exptl_crystal_density_diffrn 1.205
_exptl_crystal_density_method 'not measured'
_exptl_crystal_description block
_exptl_crystal_F_000 248
_exptl_crystal_size_max 0.38
_exptl_crystal_size_mid 0.37
_exptl_crystal_size_min 0.25
_refine_diff_density_max 0.290
_refine_diff_density_min -0.287
_refine_ls_extinction_method none
_refine_ls_goodness_of_fit_ref 1.108
_refine_ls_hydrogen_treatment constr
_refine_ls_matrix_type full
_refine_ls_number_parameters 158
_refine_ls_number_reflns 2898
_refine_ls_number_restraints 0
_refine_ls_restrained_S_all 1.108
_refine_ls_R_factor_all 0.1136
_refine_ls_R_factor_gt 0.0623
_refine_ls_shift/su_max 0.001
_refine_ls_shift/su_mean 0.000
_refine_ls_structure_factor_coef Fsqd
_refine_ls_weighting_details 'w = 1/[\s^2^(Fo^2^)+(0.0576P)^2^+0.6693P] where P=(Fo^2^+2Fc^2^)/3'
_refine_ls_weighting_scheme calc
_refine_ls_wR_factor_gt 0.1499
_refine_ls_wR_factor_ref 0.1799
_reflns_number_gt 1804
_reflns_number_total 2898
_reflns_threshold_expression I>2\s(I)
_cod_data_source_file sk3259.cif
_cod_data_source_block I
_cod_depositor_comments
;
The following automatic conversions were performed:
'_exptl_absorpt_correction_type' value 'Multi-scan' changed to
'multi-scan' according to
'/home/saulius/struct/CIF-dictionaries/cif_core.dic' dictionary named
'cif_core.dic' version 2.4.1 from 2010-06-29.

Automatic conversion script
Id: cif_fix_enum 1527 2010-12-29 10:47:43Z saulius 

The following automatic conversions were performed:

'_exptl_absorpt_correction_type' value 'Multi-scan' changed to
'multi-scan' according to
/home/saulius/struct/CIF-dictionaries/cif_core.dic dictionary named
'cif_core.dic' version 2.4.1 from 2010-06-29.

Automatic conversion script
Id: cif_fix_values 1715 2011-07-08 13:25:40Z adriana 
;
_cod_database_code 2016781
_cod_database_fobs_code 2016781

loop_
_symmetry_equiv_pos_as_xyz
'x, y, z'
'-x, -y, -z'

loop_
_atom_site_type_symbol
_atom_site_label
_atom_site_fract_x
_atom_site_fract_y
_atom_site_fract_z
_atom_site_U_iso_or_equiv
_atom_site_adp_type
_atom_site_calc_flag
_atom_site_refinement_flags
_atom_site_occupancy
N N1 0.8353(3) 0.4136(2) 0.75796(18) 0.0259(5) Uani d . 1
N N4 0.6022(3) 0.2937(2) 0.42163(18) 0.0269(5) Uani d . 1
N N9 0.7835(3) 0.4343(2) 0.63402(17) 0.0226(4) Uani d . 1
C C2 0.7503(4) 0.2585(3) 0.7516(2) 0.0247(5) Uani d . 1
C C3 0.6462(4) 0.1820(3) 0.6260(2) 0.0256(5) Uani d . 1
C C3A 0.6684(4) 0.2966(3) 0.5496(2) 0.0242(5) Uani d . 1
C C5 0.6507(4) 0.4280(3) 0.3787(2) 0.0270(5) Uani d . 1
C C5A 0.7658(4) 0.5696(3) 0.4619(2) 0.0244(5) Uani d . 1
C C6 0.8372(4) 0.7323(3) 0.4333(2) 0.0296(6) Uani d . 1
C C7 0.9487(5) 0.8335(3) 0.5664(3) 0.0358(6) Uani d . 1
C C8 0.9526(4) 0.7262(3) 0.6686(2) 0.0301(6) Uani d . 1
C C8A 0.8318(4) 0.5711(3) 0.5901(2) 0.0237(5) Uani d . 1
C C21 0.7785(4) 0.1915(3) 0.8733(2) 0.0295(6) Uani d . 1
C C22 0.6399(6) 0.0200(3) 0.8464(3) 0.0541(9) Uani d . 1
C C23 1.0238(5) 0.2195(4) 0.9372(3) 0.0586(10) Uani d . 1
C C24 0.7074(6) 0.2702(4) 0.9638(3) 0.0500(8) Uani d . 1
C C51 0.5778(4) 0.4261(3) 0.2373(2) 0.0331(6) Uani d . 1
H H3 0.5748 0.0738 0.5986 0.031 Uiso calc R 1
H H6A 0.7079 0.7535 0.3819 0.035 Uiso calc R 1
H H6B 0.9434 0.7510 0.3865 0.035 Uiso calc R 1
H H7A 1.1018 0.9040 0.5763 0.043 Uiso calc R 1
H H7B 0.8643 0.8965 0.5761 0.043 Uiso calc R 1
H H8A 1.1063 0.7414 0.7197 0.036 Uiso calc R 1
H H8B 0.8755 0.7430 0.7262 0.036 Uiso calc R 1
H H22A 0.4834 0.0022 0.8049 0.081 Uiso calc R 1
H H22B 0.6584 -0.0220 0.9267 0.081 Uiso calc R 1
H H22C 0.6881 -0.0314 0.7902 0.081 Uiso calc R 1
H H23A 1.0700 0.1654 0.8817 0.088 Uiso calc R 1
H H23B 1.0443 0.1807 1.0189 0.088 Uiso calc R 1
H H23C 1.1137 0.3303 0.9518 0.088 Uiso calc R 1
H H24A 0.7994 0.3808 0.9831 0.075 Uiso calc R 1
H H24B 0.7257 0.2256 1.0430 0.075 Uiso calc R 1
H H24C 0.5514 0.2546 0.9236 0.075 Uiso calc R 1
H H51A 0.5058 0.3192 0.1938 0.050 Uiso calc R 1
H H51B 0.7072 0.4808 0.2124 0.050 Uiso calc R 1
H H51C 0.4729 0.4772 0.2134 0.050 Uiso calc R 1

loop_
_atom_site_aniso_label
_atom_site_aniso_U_11
_atom_site_aniso_U_22
_atom_site_aniso_U_33
_atom_site_aniso_U_12
_atom_site_aniso_U_13
_atom_site_aniso_U_23
N1 0.0311(11) 0.0238(10) 0.0211(10) 0.0088(8) 0.0084(8) 0.0069(8)
N4 0.0298(10) 0.0304(11) 0.0225(10) 0.0123(9) 0.0106(8) 0.0072(8)
N9 0.0262(10) 0.0206(10) 0.0219(10) 0.0087(8) 0.0096(8) 0.0057(8)
C2 0.0259(12) 0.0240(12) 0.0258(12) 0.0094(10) 0.0114(10) 0.0055(9)
C3 0.0253(12) 0.0234(12) 0.0281(13) 0.0083(10) 0.0101(10) 0.0046(10)
C3A 0.0230(11) 0.0258(12) 0.0243(12) 0.0093(10) 0.0089(9) 0.0024(9)
C5 0.0270(12) 0.0303(13) 0.0273(13) 0.0127(10) 0.0118(10) 0.0073(10)
C5A 0.0216(11) 0.0284(12) 0.0282(13) 0.0117(10) 0.0122(10) 0.0089(10)
C6 0.0313(13) 0.0307(13) 0.0331(14) 0.0143(11) 0.0159(11) 0.0145(11)
C7 0.0411(15) 0.0264(13) 0.0370(15) 0.0102(11) 0.0125(12) 0.0099(11)
C8 0.0337(13) 0.0229(12) 0.0308(13) 0.0081(10) 0.0105(11) 0.0047(10)
C8A 0.0226(11) 0.0217(12) 0.0310(13) 0.0099(9) 0.0127(10) 0.0079(9)
C21 0.0359(14) 0.0252(12) 0.0234(12) 0.0087(10) 0.0080(10) 0.0066(10)
C22 0.083(2) 0.0268(15) 0.0356(16) 0.0061(15) 0.0152(16) 0.0091(12)
C23 0.0454(18) 0.079(2) 0.053(2) 0.0264(17) 0.0129(15) 0.0390(18)
C24 0.075(2) 0.0549(19) 0.0335(16) 0.0312(17) 0.0285(15) 0.0193(14)
C51 0.0389(14) 0.0375(14) 0.0255(13) 0.0166(12) 0.0120(11) 0.0090(11)

loop_
_atom_type_symbol
_atom_type_description
_atom_type_scat_dispersion_real
_atom_type_scat_dispersion_imag
_atom_type_scat_source
C C 0.0033 0.0016 'International Tables Vol C Tables 4.2.6.8 and 6.1.1.4'
H H 0.0000 0.0000 'International Tables Vol C Tables 4.2.6.8 and 6.1.1.4'
N N 0.0061 0.0033 'International Tables Vol C Tables 4.2.6.8 and 6.1.1.4'

loop_
_geom_angle_atom_site_label_1
_geom_angle_atom_site_label_2
_geom_angle_atom_site_label_3
_geom_angle
C8A N9 N1 126.38(19)
C8A N9 C3A 120.51(19)
N1 N9 C3A 113.11(18)
N4 C3A C3 133.2(2)
N4 C3A N9 121.8(2)
C3 C3A N9 105.07(19)
C2 N1 N9 103.65(18)
C5 N4 C3A 117.7(2)
N1 C2 C3 112.3(2)
N1 C2 C21 118.8(2)
C3 C2 C21 128.9(2)
N9 C8A C5A 118.2(2)
N9 C8A C8 126.4(2)
C5A C8A C8 115.3(2)
C8A C8 C7 102.2(2)
C8A C8 H8A 111.3
C7 C8 H8A 111.3
C8A C8 H8B 111.3
C7 C8 H8B 111.3
H8A C8 H8B 109.2
C3A C3 C2 105.9(2)
C3A C3 H3 127.1
C2 C3 H3 127.1
N4 C5 C5A 121.9(2)
N4 C5 C51 118.1(2)
C5A C5 C51 120.0(2)
C8A C5A C5 119.9(2)
C8A C5A C6 109.9(2)
C5 C5A C6 130.2(2)
C5 C51 H51A 109.5
C5 C51 H51B 109.5
H51A C51 H51B 109.5
C5 C51 H51C 109.5
H51A C51 H51C 109.5
H51B C51 H51C 109.5
C2 C21 C22 110.4(2)
C2 C21 C24 109.9(2)
C22 C21 C24 109.3(2)
C2 C21 C23 109.1(2)
C22 C21 C23 109.6(3)
C24 C21 C23 108.6(3)
C5A C6 C7 104.08(19)
C5A C6 H6A 110.9
C7 C6 H6A 110.9
C5A C6 H6B 110.9
C7 C6 H6B 110.9
H6A C6 H6B 109.0
C8 C7 C6 108.3(2)
C8 C7 H7A 110.0
C6 C7 H7A 110.0
C8 C7 H7B 110.0
C6 C7 H7B 110.0
H7A C7 H7B 108.4
C21 C24 H24A 109.5
C21 C24 H24B 109.5
H24A C24 H24B 109.5
C21 C24 H24C 109.5
H24A C24 H24C 109.5
H24B C24 H24C 109.5
C21 C22 H22A 109.5
C21 C22 H22B 109.5
H22A C22 H22B 109.5
C21 C22 H22C 109.5
H22A C22 H22C 109.5
H22B C22 H22C 109.5
C21 C23 H23A 109.5
C21 C23 H23B 109.5
H23A C23 H23B 109.5
C21 C23 H23C 109.5
H23A C23 H23C 109.5
H23B C23 H23C 109.5

loop_
_geom_bond_atom_site_label_1
_geom_bond_atom_site_label_2
_geom_bond_distance
_geom_bond_publ_flag
N1 C2 1.353(3) y
C2 C3 1.397(3) y
C3 C3A 1.387(3) y
C3A N4 1.355(3) y
N4 C5 1.329(3) y
C5 C5A 1.409(3) y
C8A N9 1.354(3) y
N9 N1 1.356(3) y
C3A N9 1.389(3) y
C5A C8A 1.360(3) y
C5A C6 1.506(3) ?
C6 C7 1.549(4) ?
C7 C8 1.544(3) ?
C8 C8A 1.482(3) ?
C2 C21 1.501(3) ?
C8 H8A 0.9900 ?
C8 H8B 0.9900 ?
C3 H3 0.9500 ?
C5 C51 1.498(3) ?
C51 H51A 0.9800 ?
C51 H51B 0.9800 ?
C51 H51C 0.9800 ?
C21 C22 1.514(4) ?
C21 C24 1.524(4) ?
C21 C23 1.534(4) ?
C6 H6A 0.9900 ?
C6 H6B 0.9900 ?
C7 H7A 0.9900 ?
C7 H7B 0.9900 ?
C24 H24A 0.9800 ?
C24 H24B 0.9800 ?
C24 H24C 0.9800 ?
C22 H22A 0.9800 ?
C22 H22B 0.9800 ?
C22 H22C 0.9800 ?
C23 H23A 0.9800 ?
C23 H23B 0.9800 ?
C23 H23C 0.9800 ?

loop_
_geom_hbond_atom_site_label_D
_geom_hbond_atom_site_label_H
_geom_hbond_atom_site_label_A
_geom_hbond_site_symmetry_A
_geom_hbond_distance_DH
_geom_hbond_distance_HA
_geom_hbond_distance_DA
_geom_hbond_angle_DHA
_geom_hbond_publ_flag
C6 H6A Cg1 2_666 0.99 2.76 3.602(3) 144 y
C6 H6B Cg1 2_766 0.99 2.70 3.581(3) 148 y

loop_
_geom_torsion_atom_site_label_1
_geom_torsion_atom_site_label_2
_geom_torsion_atom_site_label_3
_geom_torsion_atom_site_label_4
_geom_torsion
_geom_torsion_publ_flag
C8A N9 C3A N4 0.5(3) ?
N1 N9 C3A N4 -179.99(19) ?
C8A N9 C3A C3 -179.3(2) ?
N1 N9 C3A C3 0.2(2) ?
C8A N9 N1 C2 179.4(2) ?
C3A N9 N1 C2 0.0(2) ?
C3 C3A N4 C5 179.6(2) ?
N9 C3A N4 C5 -0.2(3) ?
N9 N1 C2 C3 -0.1(2) ?
N9 N1 C2 C21 179.4(2) ?
N1 N9 C8A C5A -179.8(2) ?
C3A N9 C8A C5A -0.3(3) ?
N1 N9 C8A C8 0.5(4) ?
C3A N9 C8A C8 179.9(2) ?
N9 C8A C8 C7 -178.2(2) ?
C5A C8A C8 C7 2.0(3) ?
N4 C3A C3 C2 180.0(2) ?
N9 C3A C3 C2 -0.2(2) ?
N1 C2 C3 C3A 0.2(3) ?
C21 C2 C3 C3A -179.3(2) ?
C3A N4 C5 C5A -0.3(3) ?
C3A N4 C5 C51 -179.9(2) ?
N9 C8A C5A C5 -0.1(3) ?
C8 C8A C5A C5 179.7(2) ?
N9 C8A C5A C6 -179.47(19) ?
C8 C8A C5A C6 0.3(3) ?
N4 C5 C5A C8A 0.4(3) ?
C51 C5 C5A C8A -180.0(2) ?
N4 C5 C5A C6 179.6(2) ?
C51 C5 C5A C6 -0.8(4) ?
N1 C2 C21 C22 170.4(2) y
N1 C2 C21 C23 -69.1(3) y
N1 C2 C21 C24 49.8(3) y
C3 C2 C21 C22 -10.1(4) y
C3 C2 C21 C23 110.4(3) y
C3 C2 C21 C24 -130.7(3) y
C8A C5A C6 C7 -2.5(3) ?
C5 C5A C6 C7 178.2(2) ?
C8A C8 C7 C6 -3.5(3) ?
C5A C6 C7 C8 3.7(3) ?

loop_
_cod_related_entry_id
_cod_related_entry_database
_cod_related_entry_code
1 ChemSpider 24726275
